data_7124672
loop_
_publ_author_name
'Egbert, Jonathan D.'
'O'Hagan, Molly'
'Wiedner, Eric S.'
'Bullock, R. Morris'
'Piro, Nicholas A.'
'Kassel, W. Scott'
'Mock, Michael T.'

_publ_section_title
;
 Putting chromium on the map for N2 reduction: production of hydrazine and
 ammonia. A study of cis-M(N2)2 (M = Cr, Mo, W) bis(diphosphine)
 complexes.
;
_journal_issue 60
_journal_name_full 'Chemical communications (Cambridge, England)'
_journal_page_first 9343
_journal_page_last 9346
_journal_paper_doi 10.1039/c6cc03449g
_journal_volume 52
_journal_year 2016
_chemical_formula_moiety 'C34 H58 F4 N6 P4 W'
_chemical_formula_sum 'C34 H58 F4 N6 P4 W'
_chemical_formula_weight 934.59
_chemical_properties_physical 'Air-sensitive, Moisture-sensitive'
_space_group_crystal_system monoclinic
_space_group_IT_number 7
_space_group_name_Hall 'P -2yac'
_space_group_name_H-M_alt 'P 1 n 1'
_atom_sites_solution_hydrogens geom
_atom_sites_solution_primary dual
_audit_creation_date 2015-04-22
_audit_creation_method
;
Olex2 1.2
(compiled 2015.01.26 svn.r3150 for OlexSys, GUI svn.r4998)
;
_audit_update_record
;
2016-01-05 deposited with the CCDC.
2016-06-15 downloaded from the CCDC.
;
_cell_angle_alpha 90
_cell_angle_beta 95.4260(10)
_cell_angle_gamma 90
_cell_formula_units_Z 4
_cell_length_a 10.2469(2)
_cell_length_b 18.3292(3)
_cell_length_c 21.5498(4)
_cell_measurement_reflns_used 9637
_cell_measurement_temperature 100
_cell_measurement_theta_max 33.838
_cell_measurement_theta_min 2.291
_cell_volume 4029.29(13)
_computing_cell_refinement 'SAINT v8.34A (Bruker, 2013)'
_computing_data_reduction 'SAINT v8.34A (Bruker, 2013)'
_computing_molecular_graphics 'Olex2 (Dolomanov et al., 2009)'
_computing_publication_material 'Olex2 (Dolomanov et al., 2009)'
_computing_structure_refinement 'XL (Sheldrick, 2008)'
_computing_structure_solution 'XM (Sheldrick, 2008)'
_diffrn_ambient_temperature 100
_diffrn_detector_area_resol_mean 8
_diffrn_measured_fraction_theta_full 1.000
_diffrn_measured_fraction_theta_max 1.000
_diffrn_measurement_device_type 'Bruker APEX-II CCD'
_diffrn_measurement_method '\w and \f scans'
_diffrn_radiation_monochromator graphite
_diffrn_radiation_type MoK\a
_diffrn_radiation_wavelength 0.71073
_diffrn_reflns_av_R_equivalents 0.0503
_diffrn_reflns_av_unetI/netI 0.0432
_diffrn_reflns_Laue_measured_fraction_full 1.000
_diffrn_reflns_Laue_measured_fraction_max 1.000
_diffrn_reflns_limit_h_max 17
_diffrn_reflns_limit_h_min -17
_diffrn_reflns_limit_k_max 30
_diffrn_reflns_limit_k_min -30
_diffrn_reflns_limit_l_max 35
_diffrn_reflns_limit_l_min -35
_diffrn_reflns_number 206157
_diffrn_reflns_point_group_measured_fraction_full 1.000
_diffrn_reflns_point_group_measured_fraction_max 1.000
_diffrn_reflns_theta_full 26.000
_diffrn_reflns_theta_max 36.318
_diffrn_reflns_theta_min 1.461
_diffrn_source 'sealed tube'
_exptl_absorpt_coefficient_mu 3.077
_exptl_absorpt_correction_T_max 0.7339
_exptl_absorpt_correction_T_min 0.5215
_exptl_absorpt_correction_type numerical
_exptl_absorpt_process_details
'SADABS-2014/5 (Bruker,2014/5) was used for absorption correction. wR2(int) was 0.0622 before and 0.0585 after correction. The Ratio of minimum to maximum transmission is 0.7106. The \l/2 correction factor is 0.00150.'
_exptl_crystal_colour yellow
_exptl_crystal_colour_primary yellow
_exptl_crystal_density_diffrn 1.541
_exptl_crystal_description block
_exptl_crystal_F_000 1896
_exptl_crystal_recrystallization_method 'Re-crystallisation from solvent: Ethyl Ether'
_exptl_crystal_size_max 0.23
_exptl_crystal_size_mid 0.22
_exptl_crystal_size_min 0.15
_refine_diff_density_max 5.077
_refine_diff_density_min -1.276
_refine_diff_density_rms 0.116
_refine_ls_abs_structure_details
;
 Refined as an inversion twin.
;
_refine_ls_abs_structure_Flack 0.482(3)
_refine_ls_extinction_method none
_refine_ls_goodness_of_fit_ref 1.043
_refine_ls_hydrogen_treatment constr
_refine_ls_matrix_type full
_refine_ls_number_parameters 900
_refine_ls_number_reflns 39026
_refine_ls_number_restraints 2
_refine_ls_restrained_S_all 1.043
_refine_ls_R_factor_all 0.0383
_refine_ls_R_factor_gt 0.0312
_refine_ls_shift/su_max 0.003
_refine_ls_shift/su_mean 0.000
_refine_ls_structure_factor_coef Fsqd
_refine_ls_weighting_details 'w=1/[\s^2^(Fo^2^)+(0.0267P)^2^] where P=(Fo^2^+2Fc^2^)/3'
_refine_ls_weighting_scheme calc
_refine_ls_wR_factor_gt 0.0601
_refine_ls_wR_factor_ref 0.0630
_reflns_Friedel_coverage 0.999
_reflns_Friedel_fraction_full 1.000
_reflns_Friedel_fraction_max 1.000
_reflns_number_gt 35076
_reflns_number_total 39026
_reflns_threshold_expression 'I > 2\s(I)'
_cod_data_source_file c6cc03449g2.cif
_cod_data_source_block pnl190
_cod_database_code 7124672
_shelx_space_group_comment
;
The symmetry employed for this shelxl refinement is uniquely defined
by the following loop, which should always be used as a source of
symmetry information in preference to the above space-group names.
They are only intended as comments.
;
_olex2_refinement_description
;
1. Twinned data refinement
 Scales: 0.518(3) 0.482(3)
2. Fixed Uiso
 At 1.2 times of:
  All C(H) groups, All C(H,H) groups
 At 1.5 times of:
  All C(H,H,H) groups
3.a Secondary CH2 refined with riding coordinates:
 C111(H11A,H11B), C113(H11F,H11G), C115(H11K,H11L), C116(H11M,H11N), C118(H11R,
 H11S), C120(H12A,H12B), C121(H12C,H12D), C128(H12E,H12F), C130(H13A,H13B),
 C132(H13F,H13G), C133(H13H,H13I), C135(H13M,H13N), C137(H13R,H13S), C138(H13T,
 H13U), C211(H21A,H21B), C213(H21F,H21G), C215(H21K,H21L), C216(H21M,H21N),
 C218(H21R,H21S), C220(H22A,H22B), C221(H22C,H22D), C228(H22E,H22F), C230(H23A,
 H23B), C232(H23F,H23G), C233(H23H,H23I), C235(H23M,H23N), C237(H23R,H23S),
 C238(H23T,H23U)
3.b Aromatic/amide H refined with riding coordinates:
 C124(H124), C125(H125), C126(H126), C141(H141), C142(H142), C143(H143),
 C224(H224), C225(H225), C226(H226), C241(H241), C242(H242), C243(H243)
3.c Idealised Me refined as rotating group:
 C112(H11C,H11D,H11E), C114(H11H,H11I,H11J), C117(H11O,H11P,H11Q), C119(H11T,
 H11U,H11V), C129(H12G,H12H,H12I), C131(H13C,H13D,H13E), C134(H13J,H13K,H13L),
 C136(H13O,H13P,H13Q), C212(H21C,H21D,H21E), C214(H21H,H21I,H21J), C217(H21O,
 H21P,H21Q), C219(H21T,H21U,H21V), C229(H22G,H22H,H22I), C231(H23C,H23D,H23E),
 C234(H23J,H23K,H23L), C236(H23O,H23P,H23Q)
;
_shelx_shelxl_version_number 2014/7
_olex2_exptl_crystal_mounting_method 'mounted in NVH imersion oil on a nylon fiber'
_olex2_submission_special_instructions 'No special instructions were received'

loop_
_space_group_symop_operation_xyz
'x, y, z'
'x+1/2, -y, z+1/2'

loop_
_atom_site_label
_atom_site_type_symbol
_atom_site_fract_x
_atom_site_fract_y
_atom_site_fract_z
_atom_site_U_iso_or_equiv
_atom_site_adp_type
_atom_site_occupancy
_atom_site_site_symmetry_order
_atom_site_calc_flag
_atom_site_refinement_flags_posn
W1 W 0.23314(2) 0.89715(2) 0.73456(2) 0.01140(3) Uani 1 1 d .
P11 P 0.33640(16) 0.90163(5) 0.84094(7) 0.0127(3) Uani 1 1 d .
P12 P 0.06746(9) 0.82111(5) 0.77743(4) 0.01374(16) Uani 1 1 d .
P13 P 0.13325(14) 0.90974(6) 0.62736(6) 0.0128(2) Uani 1 1 d .
P14 P 0.35119(9) 0.79049(5) 0.69757(4) 0.01329(15) Uani 1 1 d .
F11 F -0.0290(2) 0.88537(13) 0.98467(12) 0.0278(5) Uani 1 1 d .
F12 F 0.3757(3) 0.77739(13) 1.05044(13) 0.0305(6) Uani 1 1 d .
F13 F 0.5180(2) 0.85440(12) 0.52564(12) 0.0269(5) Uani 1 1 d .
F14 F 0.1158(3) 0.81512(14) 0.40612(12) 0.0333(6) Uani 1 1 d .
N11 N 0.1321(3) 0.98733(17) 0.75186(16) 0.0185(6) Uani 1 1 d .
N12 N 0.0759(4) 1.03878(18) 0.75958(18) 0.0290(8) Uani 1 1 d .
N13 N 0.3825(3) 0.95791(15) 0.71180(14) 0.0173(5) Uani 1 1 d .
N14 N 0.4699(3) 0.99161(16) 0.70035(15) 0.0241(6) Uani 1 1 d .
N15 N 0.1727(3) 0.81234(17) 0.89986(15) 0.0161(6) Uani 1 1 d .
N216 N 0.2634(3) 0.80067(16) 0.57269(15) 0.0145(6) Uani 1 1 d .
C111 C 0.2851(4) 0.9794(2) 0.8877(2) 0.0200(8) Uani 1 1 d .
H11A H 0.1882 0.9812 0.8844 0.024 Uiso 1 1 calc R
H11B H 0.3159 0.9707 0.9320 0.024 Uiso 1 1 calc R
C112 C 0.3364(5) 1.0534(2) 0.8684(2) 0.0305(9) Uani 1 1 d .
H11C H 0.3220 1.0584 0.8230 0.046 Uiso 1 1 calc GR
H11D H 0.4303 1.0568 0.8816 0.046 Uiso 1 1 calc GR
H11E H 0.2896 1.0923 0.8883 0.046 Uiso 1 1 calc GR
C113 C 0.5171(4) 0.9092(2) 0.8515(2) 0.0189(8) Uani 1 1 d .
H11F H 0.5537 0.8668 0.8306 0.023 Uiso 1 1 calc R
H11G H 0.5420 0.9534 0.8289 0.023 Uiso 1 1 calc R
C114 C 0.5854(5) 0.9133(3) 0.9177(2) 0.0274(9) Uani 1 1 d .
H11H H 0.6784 0.9246 0.9159 0.041 Uiso 1 1 calc GR
H11I H 0.5769 0.8663 0.9386 0.041 Uiso 1 1 calc GR
H11J H 0.5446 0.9516 0.9411 0.041 Uiso 1 1 calc GR
C115 C 0.3121(4) 0.8286(2) 0.89772(19) 0.0177(8) Uani 1 1 d .
H11K H 0.3584 0.7840 0.8860 0.021 Uiso 1 1 calc R
H11L H 0.3504 0.8439 0.9396 0.021 Uiso 1 1 calc R
C116 C -0.0194(3) 0.74878(19) 0.73034(16) 0.0190(6) Uani 1 1 d .
H11M H -0.0625 0.7717 0.6922 0.023 Uiso 1 1 calc R
H11N H 0.0472 0.7145 0.7170 0.023 Uiso 1 1 calc R
C117 C -0.1226(4) 0.7041(2) 0.76025(18) 0.0243(7) Uani 1 1 d .
H11O H -0.1705 0.6735 0.7285 0.036 Uiso 1 1 calc GR
H11P H -0.1840 0.7371 0.7784 0.036 Uiso 1 1 calc GR
H11Q H -0.0795 0.6730 0.7931 0.036 Uiso 1 1 calc GR
C118 C -0.0693(4) 0.8686(2) 0.81128(17) 0.0193(7) Uani 1 1 d .
H11R H -0.1173 0.8325 0.8347 0.023 Uiso 1 1 calc R
H11S H -0.0318 0.9054 0.8415 0.023 Uiso 1 1 calc R
C119 C -0.1665(4) 0.9062(2) 0.76428(18) 0.0234(7) Uani 1 1 d .
H11T H -0.2068 0.8701 0.7349 0.035 Uiso 1 1 calc GR
H11U H -0.1207 0.9430 0.7414 0.035 Uiso 1 1 calc GR
H11V H -0.2347 0.9299 0.7861 0.035 Uiso 1 1 calc GR
C120 C 0.1218(4) 0.76624(19) 0.84792(16) 0.0188(7) Uani 1 1 d .
H12A H 0.0468 0.7375 0.8604 0.023 Uiso 1 1 calc R
H12B H 0.1908 0.7316 0.8377 0.023 Uiso 1 1 calc R
C121 C 0.1522(4) 0.7775(2) 0.95983(18) 0.0189(7) Uani 1 1 d .
H12C H 0.2135 0.7358 0.9667 0.023 Uiso 1 1 calc R
H12D H 0.0618 0.7579 0.9576 0.023 Uiso 1 1 calc R
C122 C 0.1727(4) 0.8287(2) 1.01447(17) 0.0180(7) Uani 1 1 d .
C123 C 0.0786(4) 0.8810(2) 1.02551(18) 0.0215(7) Uani 1 1 d .
C124 C 0.0885(5) 0.9261(2) 1.0771(2) 0.0276(10) Uani 1 1 d .
H124 H 0.0207 0.9598 1.0835 0.033 Uiso 1 1 calc R
C125 C 0.1990(4) 0.9213(2) 1.11920(19) 0.0290(9) Uani 1 1 d .
H125 H 0.2075 0.9522 1.1547 0.035 Uiso 1 1 calc R
C126 C 0.2964(4) 0.8719(2) 1.10989(17) 0.0263(8) Uani 1 1 d .
H126 H 0.3730 0.8690 1.1383 0.032 Uiso 1 1 calc R
C127 C 0.2807(4) 0.8267(2) 1.05825(18) 0.0201(7) Uani 1 1 d .
C128 C -0.0417(4) 0.9352(2) 0.6151(2) 0.0211(8) Uani 1 1 d .
H12E H -0.0933 0.8958 0.6326 0.025 Uiso 1 1 calc R
H12F H -0.0545 0.9797 0.6398 0.025 Uiso 1 1 calc R
C129 C -0.1002(5) 0.9494(3) 0.5481(2) 0.0340(11) Uani 1 1 d .
H12G H -0.0986 0.9042 0.5238 0.051 Uiso 1 1 calc GR
H12H H -0.0486 0.9869 0.5291 0.051 Uiso 1 1 calc GR
H12I H -0.1910 0.9662 0.5484 0.051 Uiso 1 1 calc GR
C130 C 0.2115(4) 0.9788(2) 0.58040(19) 0.0195(8) Uani 1 1 d .
H13A H 0.3058 0.9670 0.5806 0.023 Uiso 1 1 calc R
H13B H 0.1720 0.9758 0.5367 0.023 Uiso 1 1 calc R
C131 C 0.1980(5) 1.05716(19) 0.6036(2) 0.0284(9) Uani 1 1 d .
H13C H 0.2478 1.0901 0.5788 0.043 Uiso 1 1 calc GR
H13D H 0.2322 1.0602 0.6475 0.043 Uiso 1 1 calc GR
H13E H 0.1054 1.0713 0.5991 0.043 Uiso 1 1 calc GR
C132 C 0.1336(4) 0.8338(2) 0.5716(2) 0.0171(8) Uani 1 1 d .
H13F H 0.0695 0.7964 0.5821 0.020 Uiso 1 1 calc R
H13G H 0.1064 0.8519 0.5291 0.020 Uiso 1 1 calc R
C133 C 0.3775(4) 0.70257(19) 0.73985(17) 0.0201(7) Uani 1 1 d .
H13H H 0.2954 0.6890 0.7577 0.024 Uiso 1 1 calc R
H13I H 0.3960 0.6643 0.7095 0.024 Uiso 1 1 calc R
C134 C 0.4884(4) 0.7034(2) 0.79194(17) 0.0259(8) Uani 1 1 d .
H13J H 0.5727 0.7031 0.7740 0.039 Uiso 1 1 calc GR
H13K H 0.4821 0.6602 0.8182 0.039 Uiso 1 1 calc GR
H13L H 0.4819 0.7475 0.8172 0.039 Uiso 1 1 calc GR
C135 C 0.5178(3) 0.81303(18) 0.67848(16) 0.0180(6) Uani 1 1 d .
H13M H 0.5112 0.8567 0.6513 0.022 Uiso 1 1 calc R
H13N H 0.5695 0.8273 0.7177 0.022 Uiso 1 1 calc R
C136 C 0.5962(4) 0.7558(2) 0.64691(18) 0.0236(7) Uani 1 1 d .
H13O H 0.5579 0.7486 0.6039 0.035 Uiso 1 1 calc GR
H13P H 0.5942 0.7096 0.6698 0.035 Uiso 1 1 calc GR
H13Q H 0.6872 0.7722 0.6467 0.035 Uiso 1 1 calc GR
C137 C 0.2850(4) 0.74718(17) 0.62349(16) 0.0165(6) Uani 1 1 d .
H13R H 0.3471 0.7094 0.6117 0.020 Uiso 1 1 calc R
H13S H 0.2010 0.7228 0.6297 0.020 Uiso 1 1 calc R
C138 C 0.2881(4) 0.7704(2) 0.51156(18) 0.0194(8) Uani 1 1 d .
H13T H 0.2108 0.7421 0.4942 0.023 Uiso 1 1 calc R
H13U H 0.3642 0.7369 0.5166 0.023 Uiso 1 1 calc R
C139 C 0.3151(4) 0.8309(2) 0.46756(18) 0.0176(7) Uani 1 1 d .
C140 C 0.4297(4) 0.8724(2) 0.47713(17) 0.0200(7) Uani 1 1 d .
C141 C 0.4585(4) 0.9305(2) 0.4404(2) 0.0286(8) Uani 1 1 d .
H141 H 0.5377 0.9572 0.4487 0.034 Uiso 1 1 calc R
C142 C 0.3686(5) 0.9489(2) 0.3909(2) 0.0312(11) Uani 1 1 d .
H142 H 0.3870 0.9886 0.3647 0.037 Uiso 1 1 calc R
C143 C 0.2520(5) 0.9106(2) 0.37878(19) 0.0289(9) Uani 1 1 d .
H143 H 0.1900 0.9236 0.3450 0.035 Uiso 1 1 calc R
C144 C 0.2295(4) 0.8525(2) 0.4179(2) 0.0228(8) Uani 1 1 d .
W2 W 0.24696(2) 0.40381(2) 0.74835(2) 0.01078(3) Uani 1 1 d .
P21 P 0.35303(14) 0.41060(6) 0.85393(6) 0.0116(2) Uani 1 1 d .
P22 P 0.08976(9) 0.32296(5) 0.79273(4) 0.01345(15) Uani 1 1 d .
P23 P 0.14656(15) 0.40310(5) 0.64094(7) 0.0115(3) Uani 1 1 d .
P24 P 0.39058(9) 0.30650(5) 0.71572(4) 0.01344(17) Uani 1 1 d .
F21 F -0.0183(2) 0.38617(14) 0.98989(12) 0.0286(5) Uani 1 1 d .
F22 F 0.4018(3) 0.30716(13) 1.06712(13) 0.0298(6) Uani 1 1 d .
F23 F 0.5375(2) 0.35771(13) 0.53565(11) 0.0257(5) Uani 1 1 d .
F24 F 0.1342(3) 0.29116(14) 0.43026(12) 0.0308(6) Uani 1 1 d .
N21 N 0.1354(3) 0.49022(16) 0.76438(14) 0.0171(5) Uani 1 1 d .
N22 N 0.0762(3) 0.54152(18) 0.77133(17) 0.0288(7) Uani 1 1 d .
N23 N 0.3803(3) 0.47639(16) 0.72516(15) 0.0155(6) Uani 1 1 d .
N24 N 0.4553(3) 0.51885(17) 0.71467(16) 0.0231(6) Uani 1 1 d .
N25 N 0.2013(3) 0.31680(16) 0.91386(15) 0.0158(6) Uani 1 1 d .
N26 N 0.2939(3) 0.29625(15) 0.59374(14) 0.0140(6) Uani 1 1 d .
C211 C 0.2958(4) 0.4853(2) 0.90254(19) 0.0188(8) Uani 1 1 d .
H21A H 0.1989 0.4837 0.9004 0.023 Uiso 1 1 calc R
H21B H 0.3301 0.4769 0.9465 0.023 Uiso 1 1 calc R
C212 C 0.3377(4) 0.5611(2) 0.8830(2) 0.0253(8) Uani 1 1 d .
H21C H 0.3196 0.5664 0.8378 0.038 Uiso 1 1 calc GR
H21D H 0.4318 0.5674 0.8947 0.038 Uiso 1 1 calc GR
H21E H 0.2888 0.5981 0.9040 0.038 Uiso 1 1 calc GR
C213 C 0.5332(4) 0.4225(2) 0.86242(19) 0.0190(7) Uani 1 1 d .
H21F H 0.5720 0.3805 0.8419 0.023 Uiso 1 1 calc R
H21G H 0.5537 0.4667 0.8388 0.023 Uiso 1 1 calc R
C214 C 0.6030(4) 0.4293(3) 0.9278(2) 0.0256(8) Uani 1 1 d .
H21H H 0.6967 0.4380 0.9250 0.038 Uiso 1 1 calc GR
H21I H 0.5916 0.3841 0.9510 0.038 Uiso 1 1 calc GR
H21J H 0.5657 0.4702 0.9495 0.038 Uiso 1 1 calc GR
C215 C 0.3397(4) 0.3349(2) 0.90974(19) 0.0155(7) Uani 1 1 d .
H21K H 0.3867 0.2916 0.8958 0.019 Uiso 1 1 calc R
H21L H 0.3809 0.3494 0.9513 0.019 Uiso 1 1 calc R
C216 C 0.0061(4) 0.24829(19) 0.74658(16) 0.0187(6) Uani 1 1 d .
H21M H -0.0401 0.2702 0.7086 0.022 Uiso 1 1 calc R
H21N H 0.0745 0.2155 0.7328 0.022 Uiso 1 1 calc R
C217 C -0.0926(4) 0.2012(2) 0.77746(17) 0.0216(7) Uani 1 1 d .
H21O H -0.1386 0.1692 0.7462 0.032 Uiso 1 1 calc GR
H21P H -0.1562 0.2327 0.7957 0.032 Uiso 1 1 calc GR
H21Q H -0.0462 0.1715 0.8103 0.032 Uiso 1 1 calc GR
C218 C -0.0479(3) 0.3692(2) 0.82701(16) 0.0186(6) Uani 1 1 d .
H21R H -0.0923 0.3332 0.8520 0.022 Uiso 1 1 calc R
H21S H -0.0113 0.4077 0.8558 0.022 Uiso 1 1 calc R
C219 C -0.1498(4) 0.4035(2) 0.77966(18) 0.0229(7) Uani 1 1 d .
H21T H -0.1900 0.3655 0.7522 0.034 Uiso 1 1 calc GR
H21U H -0.1073 0.4397 0.7548 0.034 Uiso 1 1 calc GR
H21V H -0.2176 0.4274 0.8016 0.034 Uiso 1 1 calc GR
C220 C 0.1478(4) 0.26921(18) 0.86312(16) 0.0183(6) Uani 1 1 d .
H22A H 0.0738 0.2407 0.8770 0.022 Uiso 1 1 calc R
H22B H 0.2162 0.2345 0.8525 0.022 Uiso 1 1 calc R
C221 C 0.1831(4) 0.28559(19) 0.97570(19) 0.0193(7) Uani 1 1 d .
H22C H 0.2511 0.2481 0.9865 0.023 Uiso 1 1 calc R
H22D H 0.0963 0.2616 0.9743 0.023 Uiso 1 1 calc R
C222 C 0.1922(4) 0.34434(18) 1.02522(18) 0.0176(7) Uani 1 1 d .
C223 C 0.0888(4) 0.3922(2) 1.03123(18) 0.0212(7) Uani 1 1 d .
C224 C 0.0882(5) 0.4438(2) 1.0781(2) 0.0261(9) Uani 1 1 d .
H224 H 0.0148 0.4749 1.0807 0.031 Uiso 1 1 calc R
C225 C 0.1967(4) 0.4490(2) 1.12097(19) 0.0269(8) Uani 1 1 d .
H225 H 0.1980 0.4841 1.1534 0.032 Uiso 1 1 calc R
C226 C 0.3039(4) 0.40353(19) 1.11734(18) 0.0229(7) Uani 1 1 d .
H226 H 0.3791 0.4073 1.1465 0.028 Uiso 1 1 calc R
C227 C 0.2979(4) 0.35244(19) 1.06983(19) 0.0201(7) Uani 1 1 d .
C228 C -0.0310(4) 0.4206(2) 0.6264(2) 0.0182(7) Uani 1 1 d .
H22E H -0.0775 0.3822 0.6479 0.022 Uiso 1 1 calc R
H22F H -0.0498 0.4677 0.6463 0.022 Uiso 1 1 calc R
C229 C -0.0904(4) 0.4236(2) 0.5585(2) 0.0234(8) Uani 1 1 d .
H22G H -0.0732 0.3775 0.5377 0.035 Uiso 1 1 calc GR
H22H H -0.0508 0.4639 0.5370 0.035 Uiso 1 1 calc GR
H22I H -0.1853 0.4313 0.5574 0.035 Uiso 1 1 calc GR
C230 C 0.2168(4) 0.4693(2) 0.58864(19) 0.0179(7) Uani 1 1 d .
H23A H 0.3129 0.4621 0.5911 0.021 Uiso 1 1 calc R
H23B H 0.1811 0.4591 0.5452 0.021 Uiso 1 1 calc R
C231 C 0.1890(4) 0.54933(19) 0.60366(19) 0.0239(8) Uani 1 1 d .
H23C H 0.2373 0.5812 0.5773 0.036 Uiso 1 1 calc GR
H23D H 0.2171 0.5590 0.6476 0.036 Uiso 1 1 calc GR
H23E H 0.0948 0.5589 0.5956 0.036 Uiso 1 1 calc GR
C232 C 0.1576(4) 0.3208(2) 0.59189(19) 0.0141(7) Uani 1 1 d .
H23F H 0.1029 0.2814 0.6073 0.017 Uiso 1 1 calc R
H23G H 0.1240 0.3321 0.5484 0.017 Uiso 1 1 calc R
C233 C 0.4523(4) 0.2345(2) 0.77125(17) 0.0242(8) Uani 1 1 d .
H23H H 0.5283 0.2550 0.7973 0.029 Uiso 1 1 calc R
H23I H 0.3830 0.2250 0.7993 0.029 Uiso 1 1 calc R
C234 C 0.4945(5) 0.1609(2) 0.74688(19) 0.0298(9) Uani 1 1 d .
H23J H 0.5668 0.1680 0.7208 0.045 Uiso 1 1 calc GR
H23K H 0.4203 0.1382 0.7221 0.045 Uiso 1 1 calc GR
H23L H 0.5234 0.1291 0.7821 0.045 Uiso 1 1 calc GR
C235 C 0.5397(3) 0.34433(19) 0.68628(18) 0.0186(7) Uani 1 1 d .
H23M H 0.5115 0.3782 0.6518 0.022 Uiso 1 1 calc R
H23N H 0.5852 0.3740 0.7201 0.022 Uiso 1 1 calc R
C236 C 0.6411(3) 0.2921(2) 0.66259(17) 0.0223(7) Uani 1 1 d .
H23O H 0.5975 0.2594 0.6312 0.033 Uiso 1 1 calc GR
H23P H 0.6818 0.2633 0.6975 0.033 Uiso 1 1 calc GR
H23Q H 0.7086 0.3204 0.6440 0.033 Uiso 1 1 calc GR
C237 C 0.3302(3) 0.24983(17) 0.64782(16) 0.0149(6) Uani 1 1 d .
H23R H 0.3995 0.2152 0.6380 0.018 Uiso 1 1 calc R
H23S H 0.2531 0.2212 0.6580 0.018 Uiso 1 1 calc R
C238 C 0.3229(4) 0.26350(19) 0.53418(17) 0.0170(7) Uani 1 1 d .
H23T H 0.2522 0.2289 0.5198 0.020 Uiso 1 1 calc R
H23U H 0.4061 0.2359 0.5404 0.020 Uiso 1 1 calc R
C239 C 0.3340(4) 0.32111(18) 0.48556(16) 0.0162(7) Uani 1 1 d .
C240 C 0.4438(4) 0.3677(2) 0.48866(17) 0.0197(7) Uani 1 1 d .
C241 C 0.4599(4) 0.4216(2) 0.44571(19) 0.0256(8) Uani 1 1 d .
H241 H 0.5357 0.4517 0.4497 0.031 Uiso 1 1 calc R
C242 C 0.3645(5) 0.4314(2) 0.3968(2) 0.0276(10) Uani 1 1 d .
H242 H 0.3747 0.4684 0.3667 0.033 Uiso 1 1 calc R
C243 C 0.2544(4) 0.3877(2) 0.39127(18) 0.0254(8) Uani 1 1 d .
H243 H 0.1883 0.3942 0.3578 0.031 Uiso 1 1 calc R
C244 C 0.2421(4) 0.3337(2) 0.43576(18) 0.0207(8) Uani 1 1 d .

loop_
_atom_site_aniso_label
_atom_site_aniso_U_11
_atom_site_aniso_U_22
_atom_site_aniso_U_33
_atom_site_aniso_U_23
_atom_site_aniso_U_13
_atom_site_aniso_U_12
W1 0.01160(7) 0.01211(5) 0.01082(8) -0.00053(4) 0.00273(6) 0.00021(5)
P11 0.0125(6) 0.0157(5) 0.0104(6) -0.0011(3) 0.0029(5) -0.0026(3)
P12 0.0125(4) 0.0155(4) 0.0133(4) -0.0010(3) 0.0017(3) -0.0021(3)
P13 0.0137(5) 0.0137(4) 0.0110(5) 0.0006(4) 0.0017(4) 0.0021(4)
P14 0.0153(4) 0.0114(4) 0.0134(3) 0.0001(3) 0.0023(3) 0.0019(3)
F11 0.0200(11) 0.0315(12) 0.0317(13) 0.0047(10) 0.0023(10) 0.0023(10)
F12 0.0274(13) 0.0350(13) 0.0285(14) 0.0049(11) 0.0001(10) 0.0072(11)
F13 0.0214(11) 0.0302(13) 0.0291(12) -0.0001(9) 0.0032(10) -0.0012(9)
F14 0.0347(15) 0.0411(15) 0.0225(13) -0.0013(10) -0.0049(11) -0.0095(12)
N11 0.0213(16) 0.0160(13) 0.0180(14) -0.0036(11) 0.0011(12) 0.0003(11)
N12 0.0307(19) 0.0229(17) 0.0338(19) -0.0032(14) 0.0048(15) 0.0100(14)
N13 0.0204(14) 0.0149(13) 0.0170(13) -0.0005(10) 0.0028(11) -0.0016(11)
N14 0.0260(16) 0.0189(14) 0.0280(16) 0.0009(12) 0.0054(13) -0.0056(12)
N15 0.0158(14) 0.0197(14) 0.0131(13) 0.0015(10) 0.0027(11) -0.0052(11)
N216 0.0162(14) 0.0149(13) 0.0124(13) -0.0035(10) 0.0016(11) 0.0017(10)
C111 0.0221(19) 0.0215(18) 0.0167(17) -0.0061(13) 0.0029(14) -0.0010(14)
C112 0.036(2) 0.0215(18) 0.034(2) -0.0078(16) 0.0018(19) -0.0040(17)
C113 0.0119(16) 0.0296(19) 0.0149(17) -0.0006(14) -0.0003(13) -0.0055(14)
C114 0.019(2) 0.041(2) 0.022(2) -0.0022(17) -0.0016(16) -0.0073(17)
C115 0.0192(19) 0.0212(17) 0.0128(16) 0.0026(13) 0.0025(14) 0.0007(14)
C116 0.0164(15) 0.0231(16) 0.0178(15) -0.0042(12) 0.0038(12) -0.0058(13)
C117 0.0224(17) 0.0263(18) 0.0246(17) -0.0046(14) 0.0052(14) -0.0079(14)
C118 0.0158(16) 0.0261(17) 0.0171(16) -0.0050(13) 0.0067(13) -0.0007(13)
C119 0.0133(15) 0.034(2) 0.0232(17) -0.0048(14) 0.0041(13) 0.0021(14)
C120 0.0245(18) 0.0182(15) 0.0141(15) 0.0030(12) 0.0036(13) -0.0040(13)
C121 0.0225(18) 0.0186(16) 0.0162(16) 0.0049(12) 0.0045(13) -0.0044(14)
C122 0.0219(18) 0.0194(17) 0.0139(16) 0.0026(12) 0.0076(14) -0.0015(14)
C123 0.0194(17) 0.0226(17) 0.0237(17) 0.0038(14) 0.0075(14) -0.0009(14)
C124 0.033(2) 0.0229(19) 0.030(2) -0.0052(16) 0.0171(19) -0.0022(17)
C125 0.036(2) 0.030(2) 0.0231(18) -0.0050(16) 0.0117(17) -0.0110(18)
C126 0.029(2) 0.033(2) 0.0169(16) 0.0023(15) 0.0034(15) -0.0072(17)
C127 0.026(2) 0.0190(17) 0.0163(16) 0.0045(13) 0.0045(14) 0.0018(15)
C128 0.0162(17) 0.030(2) 0.0170(17) 0.0002(14) 0.0010(14) 0.0086(15)
C129 0.027(2) 0.053(3) 0.0203(19) -0.0009(19) -0.0038(17) 0.018(2)
C130 0.028(2) 0.0144(15) 0.0163(17) 0.0024(12) 0.0038(15) -0.0041(14)
C131 0.041(3) 0.0134(16) 0.032(2) 0.0049(14) 0.0073(19) -0.0002(16)
C132 0.0158(18) 0.0176(16) 0.0175(19) -0.0044(14) 0.0004(15) -0.0021(13)
C133 0.0230(17) 0.0169(15) 0.0204(15) 0.0029(12) 0.0013(13) 0.0015(13)
C134 0.0252(18) 0.0295(19) 0.0224(17) 0.0089(15) -0.0010(14) 0.0021(15)
C135 0.0142(14) 0.0198(16) 0.0206(15) -0.0035(12) 0.0049(12) 0.0012(12)
C136 0.0198(16) 0.0271(18) 0.0246(17) -0.0016(14) 0.0062(14) 0.0071(14)
C137 0.0210(16) 0.0116(13) 0.0171(14) -0.0014(11) 0.0026(12) -0.0009(12)
C138 0.029(2) 0.0160(16) 0.0144(16) -0.0038(12) 0.0062(14) -0.0018(14)
C139 0.0219(18) 0.0152(16) 0.0163(16) -0.0041(12) 0.0051(13) 0.0021(13)
C140 0.0236(18) 0.0182(16) 0.0194(16) -0.0019(13) 0.0072(14) -0.0013(14)
C141 0.034(2) 0.0230(18) 0.030(2) -0.0009(15) 0.0124(18) -0.0067(16)
C142 0.045(3) 0.022(2) 0.028(2) 0.0039(15) 0.013(2) 0.0011(18)
C143 0.041(3) 0.027(2) 0.0184(17) 0.0023(14) 0.0017(17) 0.0059(17)
C144 0.028(2) 0.0205(18) 0.0204(18) -0.0016(13) 0.0055(16) -0.0012(15)
W2 0.01025(7) 0.01177(5) 0.01049(7) -0.00061(4) 0.00193(5) 0.00014(5)
P21 0.0113(5) 0.0138(4) 0.0100(5) -0.0008(4) 0.0025(4) -0.0010(4)
P22 0.0135(4) 0.0141(4) 0.0130(4) -0.0010(3) 0.0023(3) -0.0024(3)
P23 0.0104(6) 0.0136(5) 0.0105(6) 0.0005(3) 0.0007(5) 0.0007(3)
P24 0.0144(4) 0.0141(4) 0.0116(4) -0.0014(3) -0.0001(3) 0.0029(3)
F21 0.0198(12) 0.0356(13) 0.0302(13) 0.0020(10) 0.0016(10) 0.0017(10)
F22 0.0295(14) 0.0316(13) 0.0277(13) 0.0040(10) 0.0000(10) 0.0109(10)
F23 0.0195(11) 0.0354(13) 0.0218(11) 0.0004(9) 0.0006(9) -0.0047(9)
F24 0.0303(14) 0.0386(14) 0.0219(12) 0.0049(10) -0.0063(10) -0.0114(11)
N21 0.0156(13) 0.0160(13) 0.0197(14) -0.0003(11) 0.0023(11) 0.0002(11)
N22 0.0279(17) 0.0220(16) 0.0362(19) -0.0062(14) 0.0017(15) 0.0093(14)
N23 0.0164(14) 0.0168(13) 0.0132(13) -0.0017(10) 0.0004(11) 0.0014(11)
N24 0.0254(16) 0.0183(14) 0.0263(16) 0.0010(12) 0.0065(13) -0.0034(12)
N25 0.0175(14) 0.0189(14) 0.0115(13) 0.0022(10) 0.0045(11) -0.0044(11)
N26 0.0145(13) 0.0132(12) 0.0142(13) -0.0029(10) 0.0012(10) 0.0014(10)
C211 0.025(2) 0.0182(17) 0.0137(16) -0.0041(12) 0.0050(14) -0.0025(14)
C212 0.036(2) 0.0146(16) 0.0250(18) -0.0020(13) 0.0013(17) -0.0028(15)
C213 0.0145(17) 0.0259(18) 0.0166(17) -0.0005(14) 0.0018(13) -0.0034(14)
C214 0.0203(19) 0.036(2) 0.0194(18) -0.0007(16) -0.0032(14) -0.0055(17)
C215 0.0175(18) 0.0178(16) 0.0116(16) 0.0014(13) 0.0036(14) -0.0006(13)
C216 0.0205(16) 0.0174(15) 0.0186(15) -0.0029(12) 0.0031(12) -0.0041(12)
C217 0.0224(17) 0.0198(16) 0.0228(16) -0.0024(13) 0.0038(13) -0.0084(13)
C218 0.0155(15) 0.0234(16) 0.0178(15) -0.0026(12) 0.0058(12) -0.0027(13)
C219 0.0134(15) 0.034(2) 0.0215(16) -0.0062(14) 0.0016(13) 0.0016(13)
C220 0.0244(18) 0.0149(15) 0.0161(15) 0.0011(11) 0.0043(13) -0.0032(13)
C221 0.0242(19) 0.0175(16) 0.0166(17) 0.0038(12) 0.0046(14) -0.0038(14)
C222 0.0219(18) 0.0147(16) 0.0175(16) 0.0029(12) 0.0090(14) -0.0012(13)
C223 0.0205(17) 0.0239(17) 0.0198(16) 0.0029(13) 0.0051(14) -0.0021(14)
C224 0.023(2) 0.0238(19) 0.033(2) -0.0003(16) 0.0124(18) 0.0046(15)
C225 0.033(2) 0.0260(19) 0.0234(18) -0.0057(14) 0.0135(16) -0.0073(16)
C226 0.0251(19) 0.0274(19) 0.0165(15) 0.0017(13) 0.0027(14) -0.0085(14)
C227 0.0240(19) 0.0197(17) 0.0177(16) 0.0053(12) 0.0081(15) -0.0003(14)
C228 0.0176(19) 0.0194(17) 0.0178(18) 0.0016(14) 0.0021(14) 0.0039(15)
C229 0.0177(18) 0.031(2) 0.0198(18) -0.0010(16) -0.0043(15) 0.0052(16)
C230 0.0208(18) 0.0157(16) 0.0176(17) 0.0032(12) 0.0046(14) -0.0007(13)
C231 0.032(2) 0.0149(16) 0.0242(18) 0.0023(13) 0.0003(16) 0.0022(15)
C232 0.0128(16) 0.0153(16) 0.0141(16) -0.0022(12) 0.0008(13) 0.0014(12)
C233 0.034(2) 0.0222(17) 0.0154(15) -0.0006(12) 0.0002(14) 0.0120(15)
C234 0.046(3) 0.0200(17) 0.0236(18) 0.0020(14) 0.0028(17) 0.0093(17)
C235 0.0143(15) 0.0211(17) 0.0207(17) -0.0060(13) 0.0033(13) -0.0005(13)
C236 0.0149(15) 0.0289(18) 0.0236(17) -0.0063(14) 0.0040(13) 0.0021(13)
C237 0.0177(15) 0.0132(14) 0.0136(14) -0.0013(11) 0.0010(12) 0.0010(11)
C238 0.0204(17) 0.0169(15) 0.0137(15) -0.0035(12) 0.0016(13) 0.0011(13)
C239 0.0215(17) 0.0132(14) 0.0147(15) -0.0025(11) 0.0062(13) 0.0012(12)
C240 0.0195(17) 0.0234(17) 0.0167(15) -0.0016(13) 0.0043(13) 0.0012(14)
C241 0.031(2) 0.0226(17) 0.0244(18) 0.0016(14) 0.0102(16) -0.0037(16)
C242 0.037(3) 0.0214(19) 0.026(2) 0.0050(15) 0.0122(19) 0.0030(17)
C243 0.034(2) 0.0251(18) 0.0171(16) 0.0033(13) 0.0021(15) 0.0031(16)
C244 0.0226(19) 0.0228(17) 0.0168(17) -0.0031(13) 0.0028(15) -0.0022(15)

loop_
_atom_type_symbol
_atom_type_description
_atom_type_scat_dispersion_real
_atom_type_scat_dispersion_imag
_atom_type_scat_source
C C 0.0033 0.0016 'International Tables Vol C Tables 4.2.6.8 and 6.1.1.4'
H H 0.0000 0.0000 'International Tables Vol C Tables 4.2.6.8 and 6.1.1.4'
F F 0.0171 0.0103 'International Tables Vol C Tables 4.2.6.8 and 6.1.1.4'
N N 0.0061 0.0033 'International Tables Vol C Tables 4.2.6.8 and 6.1.1.4'
P P 0.1023 0.0942 'International Tables Vol C Tables 4.2.6.8 and 6.1.1.4'
W W -0.8490 6.8722 'International Tables Vol C Tables 4.2.6.8 and 6.1.1.4'

loop_
_geom_angle_atom_site_label_1
_geom_angle_atom_site_label_2
_geom_angle_atom_site_label_3
_geom_angle
P11 W1 P12 85.34(4)
P11 W1 P13 172.60(3)
P11 W1 P14 98.52(4)
P12 W1 P13 99.62(4)
P12 W1 P14 92.83(3)
P13 W1 P14 86.78(3)
N11 W1 P11 89.04(10)
N11 W1 P12 90.59(10)
N11 W1 P13 85.44(10)
N11 W1 P14 171.93(10)
N13 W1 P11 86.41(9)
N13 W1 P12 171.67(9)
N13 W1 P13 88.70(9)
N13 W1 P14 87.25(9)
N13 W1 N11 90.42(13)
C111 P11 W1 114.74(16)
C113 P11 W1 117.36(16)
C113 P11 C111 102.0(2)
C115 P11 W1 121.74(15)
C115 P11 C111 97.7(2)
C115 P11 C113 99.7(2)
C116 P12 W1 121.17(11)
C116 P12 C118 102.12(17)
C116 P12 C120 98.74(16)
C118 P12 W1 117.29(13)
C118 P12 C120 96.37(17)
C120 P12 W1 116.84(12)
C128 P13 W1 118.18(14)
C128 P13 C130 102.4(2)
C130 P13 W1 114.61(16)
C132 P13 W1 121.25(15)
C132 P13 C128 99.2(2)
C132 P13 C130 97.6(2)
C133 P14 W1 125.51(12)
C135 P14 W1 112.78(11)
C135 P14 C133 102.09(16)
C135 P14 C137 100.10(16)
C137 P14 W1 117.80(11)
C137 P14 C133 94.31(15)
N12 N11 W1 177.6(3)
N14 N13 W1 177.9(3)
C115 N15 C121 109.6(3)
C120 N15 C115 111.9(3)
C120 N15 C121 110.6(3)
C132 N216 C137 111.2(3)
C132 N216 C138 112.0(3)
C137 N216 C138 112.8(3)
P11 C111 H11A 108.7
P11 C111 H11B 108.7
H11A C111 H11B 107.6
C112 C111 P11 114.4(3)
C112 C111 H11A 108.7
C112 C111 H11B 108.7
C111 C112 H11C 109.5
C111 C112 H11D 109.5
C111 C112 H11E 109.5
H11C C112 H11D 109.5
H11C C112 H11E 109.5
H11D C112 H11E 109.5
P11 C113 H11F 107.6
P11 C113 H11G 107.6
H11F C113 H11G 107.0
C114 C113 P11 118.9(3)
C114 C113 H11F 107.6
C114 C113 H11G 107.6
C113 C114 H11H 109.5
C113 C114 H11I 109.5
C113 C114 H11J 109.5
H11H C114 H11I 109.5
H11H C114 H11J 109.5
H11I C114 H11J 109.5
P11 C115 H11K 109.4
P11 C115 H11L 109.4
N15 C115 P11 111.2(3)
N15 C115 H11K 109.4
N15 C115 H11L 109.4
H11K C115 H11L 108.0
P12 C116 H11M 107.8
P12 C116 H11N 107.8
H11M C116 H11N 107.1
C117 C116 P12 118.0(2)
C117 C116 H11M 107.8
C117 C116 H11N 107.8
C116 C117 H11O 109.5
C116 C117 H11P 109.5
C116 C117 H11Q 109.5
H11O C117 H11P 109.5
H11O C117 H11Q 109.5
H11P C117 H11Q 109.5
P12 C118 H11R 108.5
P12 C118 H11S 108.5
H11R C118 H11S 107.5
C119 C118 P12 115.0(3)
C119 C118 H11R 108.5
C119 C118 H11S 108.5
C118 C119 H11T 109.5
C118 C119 H11U 109.5
C118 C119 H11V 109.5
H11T C119 H11U 109.5
H11T C119 H11V 109.5
H11U C119 H11V 109.5
P12 C120 H12A 109.3
P12 C120 H12B 109.3
N15 C120 P12 111.8(2)
N15 C120 H12A 109.3
N15 C120 H12B 109.3
H12A C120 H12B 107.9
N15 C121 H12C 108.9
N15 C121 H12D 108.9
N15 C121 C122 113.2(3)
H12C C121 H12D 107.7
C122 C121 H12C 108.9
C122 C121 H12D 108.9
C123 C122 C121 120.9(4)
C127 C122 C121 124.0(4)
C127 C122 C123 115.0(4)
F11 C123 C122 117.7(4)
F11 C123 C124 118.9(4)
C124 C123 C122 123.3(4)
C123 C124 H124 120.6
C123 C124 C125 118.9(4)
C125 C124 H124 120.6
C124 C125 H125 119.8
C126 C125 C124 120.4(4)
C126 C125 H125 119.8
C125 C126 H126 120.7
C125 C126 C127 118.7(4)
C127 C126 H126 120.7
F12 C127 C122 118.2(3)
F12 C127 C126 118.0(4)
C122 C127 C126 123.8(4)
P13 C128 H12E 107.9
P13 C128 H12F 107.9
H12E C128 H12F 107.2
C129 C128 P13 117.7(3)
C129 C128 H12E 107.9
C129 C128 H12F 107.9
C128 C129 H12G 109.5
C128 C129 H12H 109.5
C128 C129 H12I 109.5
H12G C129 H12H 109.5
H12G C129 H12I 109.5
H12H C129 H12I 109.5
P13 C130 H13A 108.8
P13 C130 H13B 108.8
H13A C130 H13B 107.7
C131 C130 P13 114.0(3)
C131 C130 H13A 108.8
C131 C130 H13B 108.8
C130 C131 H13C 109.5
C130 C131 H13D 109.5
C130 C131 H13E 109.5
H13C C131 H13D 109.5
H13C C131 H13E 109.5
H13D C131 H13E 109.5
P13 C132 H13F 109.4
P13 C132 H13G 109.4
N216 C132 P13 111.2(3)
N216 C132 H13F 109.4
N216 C132 H13G 109.4
H13F C132 H13G 108.0
P14 C133 H13H 108.6
P14 C133 H13I 108.6
H13H C133 H13I 107.6
C134 C133 P14 114.7(3)
C134 C133 H13H 108.6
C134 C133 H13I 108.6
C133 C134 H13J 109.5
C133 C134 H13K 109.5
C133 C134 H13L 109.5
H13J C134 H13K 109.5
H13J C134 H13L 109.5
H13K C134 H13L 109.5
P14 C135 H13M 107.6
P14 C135 H13N 107.6
H13M C135 H13N 107.0
C136 C135 P14 119.1(3)
C136 C135 H13M 107.6
C136 C135 H13N 107.6
C135 C136 H13O 109.5
C135 C136 H13P 109.5
C135 C136 H13Q 109.5
H13O C136 H13P 109.5
H13O C136 H13Q 109.5
H13P C136 H13Q 109.5
P14 C137 H13R 109.2
P14 C137 H13S 109.2
N216 C137 P14 111.9(2)
N216 C137 H13R 109.2
N216 C137 H13S 109.2
H13R C137 H13S 107.9
N216 C138 H13T 109.6
N216 C138 H13U 109.6
N216 C138 C139 110.1(3)
H13T C138 H13U 108.2
C139 C138 H13T 109.6
C139 C138 H13U 109.6
C140 C139 C138 120.7(4)
C144 C139 C138 124.2(4)
C144 C139 C140 115.0(4)
F13 C140 C139 118.1(3)
F13 C140 C141 117.9(4)
C141 C140 C139 124.0(4)
C140 C141 H141 121.0
C140 C141 C142 117.9(4)
C142 C141 H141 121.0
C141 C142 H142 119.3
C141 C142 C143 121.3(4)
C143 C142 H142 119.3
C142 C143 H143 121.2
C142 C143 C144 117.5(4)
C144 C143 H143 121.2
F14 C144 C139 118.2(4)
F14 C144 C143 117.6(4)
C139 C144 C143 124.1(4)
P21 W2 P22 85.29(4)
P21 W2 P23 176.88(4)
P21 W2 P24 94.48(4)
P22 W2 P24 96.11(3)
P23 W2 P22 97.66(4)
P23 W2 P24 86.27(4)
N21 W2 P21 90.57(9)
N21 W2 P22 90.23(9)
N21 W2 P23 88.37(9)
N21 W2 P24 172.19(9)
N21 W2 N23 86.08(13)
N23 W2 P21 86.81(10)
N23 W2 P22 171.24(9)
N23 W2 P23 90.18(10)
N23 W2 P24 88.26(9)
C211 P21 W2 115.45(16)
C213 P21 W2 116.89(14)
C213 P21 C211 102.9(2)
C215 P21 W2 121.10(14)
C215 P21 C211 98.04(19)
C215 P21 C213 99.1(2)
C216 P22 W2 121.69(11)
C216 P22 C218 102.70(16)
C216 P22 C220 98.20(16)
C218 P22 W2 115.57(12)
C218 P22 C220 96.51(16)
C220 P22 W2 117.91(12)
C228 P23 W2 118.71(15)
C228 P23 C230 102.5(2)
C228 P23 C232 99.1(2)
C230 P23 W2 114.89(16)
C230 P23 C232 97.97(19)
C232 P23 W2 120.14(14)
C233 P24 W2 120.63(12)
C233 P24 C237 100.31(16)
C235 P24 W2 111.33(11)
C235 P24 C233 104.28(18)
C235 P24 C237 99.49(16)
C237 P24 W2 117.95(12)
N22 N21 W2 176.1(3)
N24 N23 W2 176.8(3)
C215 N25 C221 110.3(3)
C220 N25 C215 112.7(3)
C220 N25 C221 111.9(3)
C232 N26 C238 111.8(3)
C237 N26 C232 111.7(3)
C237 N26 C238 113.6(3)
P21 C211 H21A 108.8
P21 C211 H21B 108.8
H21A C211 H21B 107.7
C212 C211 P21 113.9(3)
C212 C211 H21A 108.8
C212 C211 H21B 108.8
C211 C212 H21C 109.5
C211 C212 H21D 109.5
C211 C212 H21E 109.5
H21C C212 H21D 109.5
H21C C212 H21E 109.5
H21D C212 H21E 109.5
P21 C213 H21F 107.7
P21 C213 H21G 107.7
H21F C213 H21G 107.1
C214 C213 P21 118.5(3)
C214 C213 H21F 107.7
C214 C213 H21G 107.7
C213 C214 H21H 109.5
C213 C214 H21I 109.5
C213 C214 H21J 109.5
H21H C214 H21I 109.5
H21H C214 H21J 109.5
H21I C214 H21J 109.5
P21 C215 H21K 109.7
P21 C215 H21L 109.7
N25 C215 P21 109.9(3)
N25 C215 H21K 109.7
N25 C215 H21L 109.7
H21K C215 H21L 108.2
P22 C216 H21M 107.7
P22 C216 H21N 107.7
H21M C216 H21N 107.1
C217 C216 P22 118.4(2)
C217 C216 H21M 107.7
C217 C216 H21N 107.7
C216 C217 H21O 109.5
C216 C217 H21P 109.5
C216 C217 H21Q 109.5
H21O C217 H21P 109.5
H21O C217 H21Q 109.5
H21P C217 H21Q 109.5
P22 C218 H21R 108.6
P22 C218 H21S 108.6
H21R C218 H21S 107.5
C219 C218 P22 114.8(2)
C219 C218 H21R 108.6
C219 C218 H21S 108.6
C218 C219 H21T 109.5
C218 C219 H21U 109.5
C218 C219 H21V 109.5
H21T C219 H21U 109.5
H21T C219 H21V 109.5
H21U C219 H21V 109.5
P22 C220 H22A 109.4
P22 C220 H22B 109.4
N25 C220 P22 111.2(2)
N25 C220 H22A 109.4
N25 C220 H22B 109.4
H22A C220 H22B 108.0
N25 C221 H22C 109.5
N25 C221 H22D 109.5
N25 C221 C222 110.8(3)
H22C C221 H22D 108.1
C222 C221 H22C 109.5
C222 C221 H22D 109.5
C223 C222 C221 121.2(4)
C227 C222 C221 123.9(4)
C227 C222 C223 114.8(3)
F21 C223 C222 117.8(3)
F21 C223 C224 118.5(4)
C224 C223 C222 123.7(4)
C223 C224 H224 120.7
C225 C224 C223 118.5(4)
C225 C224 H224 120.7
C224 C225 H225 119.6
C224 C225 C226 120.9(4)
C226 C225 H225 119.6
C225 C226 H226 121.1
C227 C226 C225 117.9(4)
C227 C226 H226 121.1
F22 C227 C222 118.0(3)
F22 C227 C226 117.7(4)
C226 C227 C222 124.2(4)
P23 C228 H22E 107.9
P23 C228 H22F 107.9
H22E C228 H22F 107.2
C229 C228 P23 117.7(3)
C229 C228 H22E 107.9
C229 C228 H22F 107.9
C228 C229 H22G 109.5
C228 C229 H22H 109.5
C228 C229 H22I 109.5
H22G C229 H22H 109.5
H22G C229 H22I 109.5
H22H C229 H22I 109.5
P23 C230 H23A 108.7
P23 C230 H23B 108.7
H23A C230 H23B 107.6
C231 C230 P23 114.1(3)
C231 C230 H23A 108.7
C231 C230 H23B 108.7
C230 C231 H23C 109.5
C230 C231 H23D 109.5
C230 C231 H23E 109.5
H23C C231 H23D 109.5
H23C C231 H23E 109.5
H23D C231 H23E 109.5
P23 C232 H23F 109.6
P23 C232 H23G 109.6
N26 C232 P23 110.2(3)
N26 C232 H23F 109.6
N26 C232 H23G 109.6
H23F C232 H23G 108.1
P24 C233 H23H 107.3
P24 C233 H23I 107.3
H23H C233 H23I 106.9
C234 C233 P24 119.9(3)
C234 C233 H23H 107.3
C234 C233 H23I 107.3
C233 C234 H23J 109.5
C233 C234 H23K 109.5
C233 C234 H23L 109.5
H23J C234 H23K 109.5
H23J C234 H23L 109.5
H23K C234 H23L 109.5
P24 C235 H23M 107.5
P24 C235 H23N 107.5
H23M C235 H23N 107.0
C236 C235 P24 119.3(2)
C236 C235 H23M 107.5
C236 C235 H23N 107.5
C235 C236 H23O 109.5
C235 C236 H23P 109.5
C235 C236 H23Q 109.5
H23O C236 H23P 109.5
H23O C236 H23Q 109.5
H23P C236 H23Q 109.5
P24 C237 H23R 109.6
P24 C237 H23S 109.6
N26 C237 P24 110.1(2)
N26 C237 H23R 109.6
N26 C237 H23S 109.6
H23R C237 H23S 108.1
N26 C238 H23T 109.5
N26 C238 H23U 109.5
N26 C238 C239 110.9(3)
H23T C238 H23U 108.0
C239 C238 H23T 109.5
C239 C238 H23U 109.5
C240 C239 C238 120.5(3)
C244 C239 C238 124.8(3)
C244 C239 C240 114.7(3)
F23 C240 C239 117.7(3)
F23 C240 C241 118.9(4)
C241 C240 C239 123.4(4)
C240 C241 H241 120.5
C240 C241 C242 119.1(4)
C242 C241 H241 120.5
C241 C242 H242 119.9
C243 C242 C241 120.3(4)
C243 C242 H242 119.9
C242 C243 H243 120.6
C242 C243 C244 118.7(4)
C244 C243 H243 120.6
F24 C244 C239 117.7(3)
F24 C244 C243 118.5(4)
C239 C244 C243 123.8(4)

loop_
_geom_bond_atom_site_label_1
_geom_bond_atom_site_label_2
_geom_bond_distance
W1 P11 2.4337(17)
W1 P12 2.4445(9)
W1 P13 2.4476(14)
W1 P14 2.4705(8)
W1 N11 2.004(3)
W1 N13 1.991(3)
P11 C111 1.851(4)
P11 C113 1.850(5)
P11 C115 1.846(4)
P12 C116 1.846(3)
P12 C118 1.856(4)
P12 C120 1.862(4)
P13 C128 1.847(4)
P13 C130 1.851(4)
P13 C132 1.840(4)
P14 C133 1.858(4)
P14 C135 1.840(3)
P14 C137 1.853(3)
F11 C123 1.346(5)
F12 C127 1.350(4)
F13 C140 1.357(5)
F14 C144 1.355(5)
N11 N12 1.125(4)
N13 N14 1.134(4)
N15 C115 1.465(5)
N15 C120 1.459(5)
N15 C121 1.474(5)
N216 C132 1.460(5)
N216 C137 1.471(4)
N216 C138 1.473(5)
C111 H11A 0.9900
C111 H11B 0.9900
C111 C112 1.525(6)
C112 H11C 0.9800
C112 H11D 0.9800
C112 H11E 0.9800
C113 H11F 0.9900
C113 H11G 0.9900
C113 C114 1.531(7)
C114 H11H 0.9800
C114 H11I 0.9800
C114 H11J 0.9800
C115 H11K 0.9900
C115 H11L 0.9900
C116 H11M 0.9900
C116 H11N 0.9900
C116 C117 1.528(5)
C117 H11O 0.9800
C117 H11P 0.9800
C117 H11Q 0.9800
C118 H11R 0.9900
C118 H11S 0.9900
C118 C119 1.518(5)
C119 H11T 0.9800
C119 H11U 0.9800
C119 H11V 0.9800
C120 H12A 0.9900
C120 H12B 0.9900
C121 H12C 0.9900
C121 H12D 0.9900
C121 C122 1.505(5)
C122 C123 1.396(5)
C122 C127 1.385(5)
C123 C124 1.380(6)
C124 H124 0.9500
C124 C125 1.386(7)
C125 H125 0.9500
C125 C126 1.376(6)
C126 H126 0.9500
C126 C127 1.385(5)
C128 H12E 0.9900
C128 H12F 0.9900
C128 C129 1.534(6)
C129 H12G 0.9800
C129 H12H 0.9800
C129 H12I 0.9800
C130 H13A 0.9900
C130 H13B 0.9900
C130 C131 1.530(5)
C131 H13C 0.9800
C131 H13D 0.9800
C131 H13E 0.9800
C132 H13F 0.9900
C132 H13G 0.9900
C133 H13H 0.9900
C133 H13I 0.9900
C133 C134 1.520(5)
C134 H13J 0.9800
C134 H13K 0.9800
C134 H13L 0.9800
C135 H13M 0.9900
C135 H13N 0.9900
C135 C136 1.521(5)
C136 H13O 0.9800
C136 H13P 0.9800
C136 H13Q 0.9800
C137 H13R 0.9900
C137 H13S 0.9900
C138 H13T 0.9900
C138 H13U 0.9900
C138 C139 1.503(5)
C139 C140 1.398(6)
C139 C144 1.377(6)
C140 C141 1.376(5)
C141 H141 0.9500
C141 C142 1.383(7)
C142 H142 0.9500
C142 C143 1.389(7)
C143 H143 0.9500
C143 C144 1.390(6)
W2 P21 2.4302(14)
W2 P22 2.4489(9)
W2 P23 2.4425(16)
W2 P24 2.4571(9)
W2 N21 2.002(3)
W2 N23 2.004(3)
P21 C211 1.853(4)
P21 C213 1.851(4)
P21 C215 1.849(4)
P22 C216 1.854(3)
P22 C218 1.857(3)
P22 C220 1.859(4)
P23 C228 1.845(5)
P23 C230 1.848(4)
P23 C232 1.852(4)
P24 C233 1.852(4)
P24 C235 1.845(4)
P24 C237 1.852(3)
F21 C223 1.351(5)
F22 C227 1.356(4)
F23 C240 1.341(4)
F24 C244 1.350(5)
N21 N22 1.137(4)
N23 N24 1.131(4)
N25 C215 1.468(5)
N25 C220 1.464(5)
N25 C221 1.478(5)
N26 C232 1.464(5)
N26 C237 1.462(4)
N26 C238 1.472(5)
C211 H21A 0.9900
C211 H21B 0.9900
C211 C212 1.525(5)
C212 H21C 0.9800
C212 H21D 0.9800
C212 H21E 0.9800
C213 H21F 0.9900
C213 H21G 0.9900
C213 C214 1.524(6)
C214 H21H 0.9800
C214 H21I 0.9800
C214 H21J 0.9800
C215 H21K 0.9900
C215 H21L 0.9900
C216 H21M 0.9900
C216 H21N 0.9900
C216 C217 1.529(5)
C217 H21O 0.9800
C217 H21P 0.9800
C217 H21Q 0.9800
C218 H21R 0.9900
C218 H21S 0.9900
C218 C219 1.526(5)
C219 H21T 0.9800
C219 H21U 0.9800
C219 H21V 0.9800
C220 H22A 0.9900
C220 H22B 0.9900
C221 H22C 0.9900
C221 H22D 0.9900
C221 C222 1.513(5)
C222 C223 1.391(5)
C222 C227 1.386(6)
C223 C224 1.384(6)
C224 H224 0.9500
C224 C225 1.380(6)
C225 H225 0.9500
C225 C226 1.386(6)
C226 H226 0.9500
C226 C227 1.385(5)
C228 H22E 0.9900
C228 H22F 0.9900
C228 C229 1.531(6)
C229 H22G 0.9800
C229 H22H 0.9800
C229 H22I 0.9800
C230 H23A 0.9900
C230 H23B 0.9900
C230 C231 1.534(5)
C231 H23C 0.9800
C231 H23D 0.9800
C231 H23E 0.9800
C232 H23F 0.9900
C232 H23G 0.9900
C233 H23H 0.9900
C233 H23I 0.9900
C233 C234 1.525(5)
C234 H23J 0.9800
C234 H23K 0.9800
C234 H23L 0.9800
C235 H23M 0.9900
C235 H23N 0.9900
C235 C236 1.535(5)
C236 H23O 0.9800
C236 H23P 0.9800
C236 H23Q 0.9800
C237 H23R 0.9900
C237 H23S 0.9900
C238 H23T 0.9900
C238 H23U 0.9900
C238 C239 1.500(5)
C239 C240 1.409(5)
C239 C244 1.379(5)
C240 C241 1.374(5)
C241 H241 0.9500
C241 C242 1.381(6)
C242 H242 0.9500
C242 C243 1.380(6)
C243 H243 0.9500
C243 C244 1.391(5)

loop_
_geom_torsion_atom_site_label_1
_geom_torsion_atom_site_label_2
_geom_torsion_atom_site_label_3
_geom_torsion_atom_site_label_4
_geom_torsion
W1 P11 C111 C112 -71.0(4)
W1 P11 C113 C114 179.2(3)
W1 P11 C115 N15 -50.4(3)
W1 P12 C116 C117 -179.4(2)
W1 P12 C118 C119 70.4(3)
W1 P12 C120 N15 59.7(3)
W1 P13 C128 C129 174.8(3)
W1 P13 C130 C131 -65.4(4)
W1 P13 C132 N216 -47.2(3)
W1 P14 C133 C134 -79.6(3)
W1 P14 C135 C136 -171.8(2)
W1 P14 C137 N216 52.0(3)
F11 C123 C124 C125 179.7(4)
F13 C140 C141 C142 180.0(4)
N15 C121 C122 C123 75.8(5)
N15 C121 C122 C127 -106.6(4)
N216 C138 C139 C140 68.2(5)
N216 C138 C139 C144 -108.3(4)
C111 P11 C113 C114 52.9(4)
C111 P11 C115 N15 75.1(3)
C113 P11 C111 C112 57.0(4)
C113 P11 C115 N15 178.8(3)
C115 P11 C111 C112 158.7(3)
C115 P11 C113 C114 -47.2(4)
C115 N15 C120 P12 -86.2(3)
C115 N15 C121 C122 69.8(4)
C116 P12 C118 C119 -64.5(3)
C116 P12 C120 N15 -168.7(3)
C118 P12 C116 C117 -46.7(3)
C118 P12 C120 N15 -65.3(3)
C120 P12 C116 C117 51.8(3)
C120 P12 C118 C119 -164.9(3)
C120 N15 C115 P11 79.2(4)
C120 N15 C121 C122 -166.4(3)
C121 N15 C115 P11 -157.8(3)
C121 N15 C120 P12 151.3(3)
C121 C122 C123 F11 -1.9(5)
C121 C122 C123 C124 175.7(4)
C121 C122 C127 F12 2.4(6)
C121 C122 C127 C126 -177.2(4)
C122 C123 C124 C125 2.2(6)
C123 C122 C127 F12 -180.0(3)
C123 C122 C127 C126 0.5(6)
C123 C124 C125 C126 -0.5(6)
C124 C125 C126 C127 -1.0(6)
C125 C126 C127 F12 -178.6(3)
C125 C126 C127 C122 1.0(6)
C127 C122 C123 F11 -179.7(3)
C127 C122 C123 C124 -2.1(6)
C128 P13 C130 C131 63.8(4)
C128 P13 C132 N216 -178.3(3)
C130 P13 C128 C129 47.9(4)
C130 P13 C132 N216 77.8(3)
C132 P13 C128 C129 -52.1(4)
C132 P13 C130 C131 165.0(4)
C132 N216 C137 P14 -87.3(3)
C132 N216 C138 C139 75.1(4)
C133 P14 C135 C136 50.9(3)
C133 P14 C137 N216 -173.7(3)
C135 P14 C133 C134 50.2(3)
C135 P14 C137 N216 -70.6(3)
C137 P14 C133 C134 151.5(3)
C137 P14 C135 C136 -45.8(3)
C137 N216 C132 P13 83.2(3)
C137 N216 C138 C139 -158.5(3)
C138 N216 C132 P13 -149.5(3)
C138 N216 C137 P14 145.8(3)
C138 C139 C140 F13 2.8(5)
C138 C139 C140 C141 -177.2(4)
C138 C139 C144 F14 -2.8(6)
C138 C139 C144 C143 177.1(4)
C139 C140 C141 C142 -0.1(6)
C140 C139 C144 F14 -179.5(3)
C140 C139 C144 C143 0.4(6)
C140 C141 C142 C143 0.6(7)
C141 C142 C143 C144 -0.6(6)
C142 C143 C144 F14 180.0(4)
C142 C143 C144 C139 0.1(6)
C144 C139 C140 F13 179.5(3)
C144 C139 C140 C141 -0.4(6)
W2 P21 C211 C212 -70.7(3)
W2 P21 C213 C214 178.2(3)
W2 P21 C215 N25 -53.4(3)
W2 P22 C216 C217 -178.9(2)
W2 P22 C218 C219 71.6(3)
W2 P22 C220 N25 56.7(3)
W2 P23 C228 C229 177.1(3)
W2 P23 C230 C231 -68.3(3)
W2 P23 C232 N26 -50.9(3)
W2 P24 C233 C234 156.4(3)
W2 P24 C235 C236 -179.0(2)
W2 P24 C237 N26 55.5(3)
F21 C223 C224 C225 178.9(4)
F23 C240 C241 C242 179.1(4)
N25 C221 C222 C223 76.9(4)
N25 C221 C222 C227 -107.1(4)
N26 C238 C239 C240 72.4(4)
N26 C238 C239 C244 -107.3(4)
C211 P21 C213 C214 50.5(4)
C211 P21 C215 N25 72.9(3)
C213 P21 C211 C212 57.8(4)
C213 P21 C215 N25 177.4(3)
C215 P21 C211 C212 159.1(3)
C215 P21 C213 C214 -50.0(4)
C215 N25 C220 P22 -85.2(3)
C215 N25 C221 C222 74.3(4)
C216 P22 C218 C219 -63.2(3)
C216 P22 C220 N25 -170.7(3)
C218 P22 C216 C217 -47.7(3)
C218 P22 C220 N25 -66.8(3)
C220 P22 C216 C217 51.0(3)
C220 P22 C218 C219 -163.1(3)
C220 N25 C215 P21 81.8(3)
C220 N25 C221 C222 -159.5(3)
C221 N25 C215 P21 -152.4(2)
C221 N25 C220 P22 149.9(3)
C221 C222 C223 F21 -2.4(5)
C221 C222 C223 C224 175.6(4)
C221 C222 C227 F22 3.2(5)
C221 C222 C227 C226 -176.4(3)
C222 C223 C224 C225 0.8(6)
C223 C222 C227 F22 179.4(3)
C223 C222 C227 C226 -0.1(5)
C223 C224 C225 C226 -0.1(6)
C224 C225 C226 C227 -0.7(6)
C225 C226 C227 F22 -178.8(3)
C225 C226 C227 C222 0.8(5)
C227 C222 C223 F21 -178.7(3)
C227 C222 C223 C224 -0.7(5)
C228 P23 C230 C231 61.9(4)
C228 P23 C232 N26 178.2(3)
C230 P23 C228 C229 49.2(4)
C230 P23 C232 N26 74.1(3)
C232 P23 C228 C229 -51.1(4)
C232 P23 C230 C231 163.1(3)
C232 N26 C237 P24 -87.9(3)
C232 N26 C238 C239 74.4(4)
C233 P24 C235 C236 49.4(3)
C233 P24 C237 N26 -171.4(2)
C235 P24 C233 C234 -77.7(4)
C235 P24 C237 N26 -64.9(3)
C237 P24 C233 C234 25.0(4)
C237 P24 C235 C236 -53.9(3)
C237 N26 C232 P23 84.5(3)
C237 N26 C238 C239 -157.9(3)
C238 N26 C232 P23 -146.9(2)
C238 N26 C237 P24 144.4(3)
C238 C239 C240 F23 1.1(5)
C238 C239 C240 C241 -179.9(3)
C238 C239 C244 F24 0.0(6)
C238 C239 C244 C243 179.8(4)
C239 C240 C241 C242 0.1(6)
C240 C239 C244 F24 -179.7(3)
C240 C239 C244 C243 0.2(6)
C240 C241 C242 C243 0.2(6)
C241 C242 C243 C244 -0.2(6)
C242 C243 C244 F24 179.9(4)
C242 C243 C244 C239 0.0(6)
C244 C239 C240 F23 -179.3(3)
C244 C239 C240 C241 -0.2(5)

loop_
_twin_individual_id
_twin_individual_mass_fraction_refined
1 0.518(3)
2 0.482(3)
